data_4320941
loop_
_publ_author_name
'Ichiro Ino'
'Liang Ping Wu'
'Megumu Munakata'
'Masahiko Maekawa'
'Yusaku Suenaga'
'Takayoshi Kuroda-Sowa'
'Yoshinobu Kitamori'

_publ_section_title
;
 Structural Studies of Silver(I) Coordination Polymers with Aryl Iodide
 Derived Ligands
;
_journal_name_full 'Inorganic Chemistry'
_journal_page_first 2146
_journal_page_last 2151
_journal_paper_doi 10.1021/ic991261g
_journal_volume 39
_journal_year 2000
_chemical_formula_moiety 'C12 H6 Ag2 F9 I2 N O10 S3 '
_chemical_formula_sum 'C12 H6 Ag2 F9 I2 N O10 S3'
_chemical_formula_weight 1060.89
_space_group_IT_number 14
_symmetry_cell_setting monoclinic
_symmetry_Int_Tables_number 14
_symmetry_space_group_name_Hall '-P 2ybc'
_symmetry_space_group_name_H-M 'P 1 21/c 1'
_audit_creation_date 'Sun Feb 21 05:02:58 1999'
_audit_creation_method 'from TEXRAY.INF file'
_cell_angle_alpha 90
_cell_angle_beta 110.0051(3)
_cell_angle_gamma 90
_cell_formula_units_Z 4
_cell_length_a 11.611(1)
_cell_length_b 22.806(3)
_cell_length_c 11.9415(1)
_cell_measurement_reflns_used 6487
_cell_measurement_temperature 296.2
_cell_measurement_theta_max 27.5
_cell_volume 2971.3(5)
_computing_cell_refinement 'Rigaku/AFC Diffractometer Control'
_computing_data_collection 'Rigaku/AFC Diffractometer Control'
_computing_data_reduction teXsan
_computing_publication_material teXsan
_computing_structure_refinement teXsan
_computing_structure_solution SIR92
_diffrn_ambient_temperature 296.2
_diffrn_measurement_device_type 'Quantum CCD/Rigaku AFC7'
_diffrn_measurement_method \w
_diffrn_radiation_detector 'scintillation counter'
_diffrn_radiation_monochromator graphite
_diffrn_radiation_source 'Rigaku rotating anode'
_diffrn_radiation_type 'Mo K\a'
_diffrn_radiation_wavelength 0.7107
_diffrn_reflns_av_sigmaI/netI 0.014
_diffrn_reflns_limit_h_max 15
_diffrn_reflns_limit_h_min 0
_diffrn_reflns_limit_k_max 29
_diffrn_reflns_limit_k_min 0
_diffrn_reflns_limit_l_max 12
_diffrn_reflns_limit_l_min -15
_diffrn_reflns_number 6487
_diffrn_reflns_reduction_process 'Lp corrections applied'
_exptl_absorpt_coefficient_mu 3.703
_exptl_absorpt_correction_type none
_exptl_crystal_colour yellow
_exptl_crystal_density_diffrn 2.371
_exptl_crystal_density_method 'not measured'
_exptl_crystal_description plate
_exptl_crystal_F_000 1976.00
_exptl_crystal_size_max 0.250
_exptl_crystal_size_mid 0.250
_exptl_crystal_size_min 0.200
_refine_diff_density_max 3.35
_refine_diff_density_min -2.00
_refine_ls_extinction_method none
_refine_ls_goodness_of_fit_ref 2.811
_refine_ls_hydrogen_treatment noref
_refine_ls_matrix_type full
_refine_ls_number_parameters 352
_refine_ls_number_reflns 6466
_refine_ls_R_factor_all 0.0925
_refine_ls_R_factor_gt 0.0752
_refine_ls_shift/su_max 0.0010
_refine_ls_structure_factor_coef Fsqd
_refine_ls_weighting_details 'w = 1/[\s^2^(Fo^2^) + 0.00360(Fo^2^)^2^]'
_refine_ls_weighting_scheme calc
_refine_ls_wR_factor_gt 0.2175
_refine_ls_wR_factor_ref 0.2347
_reflns_number_gt 5122
_reflns_number_total 6487
_reflns_threshold_expression >2.0sigma(I)
_cod_data_source_file ic991261g_4.cif
_cod_data_source_block '[Ag2(H2L3)(CF3SO3)3]'
_cod_original_cell_volume 2971.3(3)
_cod_original_sg_symbol_H-M 'P 21/c '
_cod_original_formula_sum 'C12 H6 Ag2 F9 I2 N O10 S3 '
_cod_database_code 4320941

loop_
_symmetry_equiv_pos_as_xyz
x,y,z
-x,1/2+y,1/2-z
-x,-y,-z
x,1/2-y,1/2+z

loop_
_atom_site_label
_atom_site_type_symbol
_atom_site_fract_x
_atom_site_fract_y
_atom_site_fract_z
_atom_site_U_iso_or_equiv
_atom_site_adp_type
_atom_site_occupancy
_atom_site_calc_flag
_atom_site_refinement_flags
_atom_site_disorder_assembly
_atom_site_disorder_group
I(1) I 1.12476(8) 0.12528(2) 1.27007(6) 0.0687(2) Uani 1.00 d . . .
I(2) I 0.76985(6) 0.12576(3) 0.79479(5) 0.0583(2) Uani 1.00 d . . .
Ag(1) Ag 0.95332(10) 0.09261(5) 1.03731(7) 0.0885(3) Uani 1.00 d . . .
Ag(2) Ag 0.9784(1) 0.20251(4) 0.80878(8) 0.0834(3) Uani 1.00 d . . .
S(1) S 1.1101(2) 0.23332(9) 0.5864(2) 0.0554(6) Uani 1.00 d . . .
S(2) S 0.7605(2) 0.29960(9) 0.5756(2) 0.0488(5) Uani 1.00 d . . .
S(3) S 0.8585(2) -0.0465(1) 1.1108(2) 0.0555(6) Uani 1.00 d . . .
F(1) F 1.300(1) 0.2303(9) 0.518(1) 0.203(7) Uani 1.00 d . . .
F(2) F 1.3276(8) 0.2761(6) 0.684(1) 0.152(4) Uani 1.00 d . . .
F(3) F 1.315(1) 0.1813(6) 0.678(2) 0.210(6) Uani 1.00 d . . .
F(4) F 0.5396(9) 0.3265(7) 0.444(1) 0.165(5) Uani 1.00 d . . .
F(5) F 0.560(1) 0.2418(6) 0.539(1) 0.169(6) Uani 1.00 d . . .
F(6) F 0.569(1) 0.3260(6) 0.630(1) 0.159(5) Uani 1.00 d . . .
F(7) F 0.649(1) -0.006(1) 1.007(2) 0.30(1) Uani 1.00 d . . .
F(8) F 0.666(1) -0.091(1) 0.961(2) 0.252(9) Uani 1.00 d . . .
F(9) F 0.647(1) -0.072(1) 1.117(2) 0.25(1) Uani 1.00 d . . .
O(1) O 1.0976(9) 0.2426(5) 0.7001(7) 0.094(3) Uani 1.00 d . . .
O(2) O 1.0645(8) 0.1819(3) 0.5233(9) 0.092(3) Uani 1.00 d . . .
O(3) O 1.0749(9) 0.2141(4) 1.0176(8) 0.093(3) Uani 1.00 d . . .
O(4) O 0.7896(8) 0.1384(3) 1.0884(6) 0.074(2) Uani 1.00 d . . .
O(5) O 0.8086(9) 0.2675(4) 0.6863(7) 0.087(3) Uani 1.00 d . . .
O(6) O 0.7761(8) 0.2739(3) 0.4740(6) 0.071(2) Uani 1.00 d . . .
O(7) O 0.909(1) -0.1017(5) 1.138(2) 0.231(7) Uani 1.00 d . . .
O(8) O 0.880(1) -0.0124(6) 1.2130(9) 0.124(4) Uani 1.00 d . . .
O(9) O 0.889(2) -0.0190(9) 1.0226(9) 0.188(7) Uani 1.00 d . . .
O(10) O 1.1221(6) 0.0672(3) 1.5273(6) 0.063(2) Uani 1.00 d . . .
N(1) N 1.1697(8) -0.0396(3) 1.6074(6) 0.055(2) Uani 1.00 d . . .
C(1) C 0.8001(8) 0.0605(3) 0.6849(6) 0.044(2) Uani 1.00 d . . .
C(2) C 1.1791(8) -0.0044(4) 1.2726(6) 0.050(2) Uani 1.00 d . . .
C(3) C 1.1528(7) 0.0407(3) 1.3417(6) 0.044(2) Uani 1.00 d . . .
C(4) C 1.1457(8) 0.0296(3) 1.4504(7) 0.048(2) Uani 1.00 d . . .
C(5) C 1.1716(7) -0.0288(3) 1.4958(6) 0.038(2) Uani 1.00 d . . .
C(6) C 1.1954(7) -0.0743(3) 1.4284(6) 0.042(2) Uani 1.00 d . . .
C(7) C 1.2158(9) -0.1303(3) 1.4811(7) 0.050(2) Uani 1.00 d . . .
C(8) C 1.213(1) -0.1394(4) 1.5933(8) 0.067(3) Uani 1.00 d . . .
C(9) C 1.1917(9) -0.0934(4) 1.6611(6) 0.053(2) Uani 1.00 d . . .
C(10) C 1.278(1) 0.2297(8) 0.630(2) 0.108(5) Uani 1.00 d . . .
C(11) C 0.599(2) 0.2967(8) 0.544(2) 0.114(6) Uani 1.00 d . . .
C(12) C 0.701(2) -0.061(1) 1.044(2) 0.128(7) Uani 1.00 d . . .
H(1) H 1.1799 0.0043 1.1956 0.0498 Uiso 1.00 calc . . .
H(2) H 1.2312 -0.1625 1.4376 0.0596 Uiso 1.00 calc . . .
H(3) H 1.2258 -0.1778 1.6260 0.0806 Uiso 1.00 calc . . .
H(4) H 1.1924 -0.0993 1.7401 0.0638 Uiso 1.00 calc . . .
H(5) H 1.1526 -0.0077 1.6512 0.0661 Uiso 1.00 calc . . .
H(6) H 1.1038 0.1071 1.5053 0.0755 Uiso 1.00 calc . . .

loop_
_atom_site_aniso_label
_atom_site_aniso_U_11
_atom_site_aniso_U_22
_atom_site_aniso_U_33
_atom_site_aniso_U_12
_atom_site_aniso_U_13
_atom_site_aniso_U_23
I(1) 0.0983(6) 0.0363(3) 0.0684(4) 0.0039(3) 0.0242(4) 0.0114(2)
I(2) 0.0821(5) 0.0535(4) 0.0436(3) 0.0147(3) 0.0270(3) -0.0050(2)
Ag(1) 0.1010(7) 0.1144(8) 0.0520(5) 0.0450(6) 0.0287(4) 0.0050(4)
Ag(2) 0.1012(7) 0.0714(6) 0.0720(5) -0.0100(5) 0.0223(5) 0.0072(4)
S(1) 0.063(1) 0.043(1) 0.057(1) 0.0013(9) 0.0176(9) -0.0079(8)
S(2) 0.061(1) 0.0388(10) 0.049(1) 0.0001(8) 0.0225(9) 0.0034(7)
S(3) 0.064(1) 0.056(1) 0.052(1) -0.0040(10) 0.0270(9) -0.0152(9)
F(1) 0.109(8) 0.30(2) 0.23(1) -0.06(1) 0.104(10) -0.12(2)
F(2) 0.064(5) 0.172(10) 0.20(1) -0.041(6) 0.019(6) -0.064(9)
F(3) 0.097(7) 0.142(10) 0.33(2) 0.065(7) 0.00(1) 0.01(1)
F(4) 0.081(6) 0.22(1) 0.160(9) 0.065(7) -0.002(6) 0.032(9)
F(5) 0.108(8) 0.16(1) 0.25(1) -0.063(7) 0.078(9) -0.02(1)
F(6) 0.112(7) 0.20(1) 0.20(1) 0.013(8) 0.104(8) -0.024(10)
F(7) 0.072(8) 0.32(3) 0.43(3) 0.04(1) -0.01(1) 0.12(3)
F(8) 0.14(1) 0.36(3) 0.20(1) -0.05(1) -0.01(1) -0.15(2)
F(9) 0.13(1) 0.36(3) 0.28(2) -0.10(1) 0.11(1) -0.03(2)
O(1) 0.103(6) 0.126(7) 0.061(5) -0.012(6) 0.038(4) -0.018(5)
O(2) 0.077(5) 0.055(4) 0.135(7) -0.010(4) 0.025(5) -0.043(5)
O(3) 0.102(7) 0.067(5) 0.098(6) 0.005(5) 0.016(5) -0.015(4)
O(4) 0.117(6) 0.049(3) 0.070(4) 0.017(4) 0.051(4) 0.011(3)
O(5) 0.103(6) 0.086(5) 0.075(5) 0.016(5) 0.034(4) 0.035(4)
O(6) 0.105(6) 0.055(4) 0.066(4) -0.001(4) 0.045(4) -0.006(3)
O(7) 0.113(9) 0.064(6) 0.43(3) 0.029(7) -0.02(1) -0.08(1)
O(8) 0.113(8) 0.17(1) 0.108(7) -0.036(7) 0.062(6) -0.088(7)
O(9) 0.19(1) 0.32(2) 0.069(6) -0.13(2) 0.075(7) -0.028(9)
O(10) 0.081(4) 0.048(3) 0.060(3) 0.015(3) 0.027(3) -0.021(3)
N(1) 0.086(5) 0.040(3) 0.047(4) -0.004(3) 0.033(3) -0.001(3)
C(1) 0.069(5) 0.034(3) 0.038(4) -0.002(3) 0.029(3) -0.007(3)
C(2) 0.067(5) 0.052(4) 0.030(3) 0.000(4) 0.016(3) 0.005(3)
C(3) 0.056(5) 0.035(3) 0.035(3) -0.002(3) 0.009(3) 0.003(3)
C(4) 0.061(5) 0.037(4) 0.047(4) 0.002(3) 0.019(3) -0.003(3)
C(5) 0.048(4) 0.036(3) 0.033(3) -0.002(3) 0.016(3) -0.001(2)
C(6) 0.052(4) 0.032(3) 0.038(3) 0.000(3) 0.010(3) -0.002(3)
C(7) 0.074(6) 0.030(4) 0.045(4) 0.007(3) 0.021(4) -0.001(3)
C(8) 0.116(9) 0.042(4) 0.048(5) 0.000(5) 0.032(5) 0.010(3)
C(9) 0.075(6) 0.063(5) 0.026(3) -0.015(4) 0.024(3) -0.002(3)
C(10) 0.059(7) 0.11(1) 0.14(1) 0.001(8) 0.022(8) -0.06(1)
C(11) 0.12(1) 0.10(1) 0.13(1) -0.01(1) 0.06(1) -0.007(10)
C(12) 0.10(1) 0.18(2) 0.11(1) -0.01(1) 0.034(10) -0.03(1)

loop_
_atom_type_symbol
_atom_type_description
_atom_type_scat_dispersion_real
_atom_type_scat_dispersion_imag
_atom_type_scat_source
I I -0.474 1.812
;International Tables for Crystallography
(1992, Vol. C, Tables 4.2.6.8 and 6.1.1.1)
;
Ag Ag -0.897 1.101
;International Tables for Crystallography
(1992, Vol. C, Tables 4.2.6.8 and 6.1.1.1)
;
S S 0.125 0.123
;International Tables for Crystallography
(1992, Vol. C, Tables 4.2.6.8 and 6.1.1.1)
;
F F 0.017 0.010
;International Tables for Crystallography
(1992, Vol. C, Tables 4.2.6.8 and 6.1.1.1)
;
O O 0.011 0.006
;International Tables for Crystallography
(1992, Vol. C, Tables 4.2.6.8 and 6.1.1.1)
;
N N 0.006 0.003
;International Tables for Crystallography
(1992, Vol. C, Tables 4.2.6.8 and 6.1.1.1)
;
C C 0.003 0.002
;International Tables for Crystallography
(1992, Vol. C, Tables 4.2.6.8 and 6.1.1.1)
;
H H 0.000 0.000
;International Tables for Crystallography
(1992, Vol. C, Table 6.1.1.2)
;

loop_
_geom_angle_atom_site_label_1
_geom_angle_atom_site_label_2
_geom_angle_atom_site_label_3
_geom_angle
_geom_angle_site_symmetry_1
_geom_angle_site_symmetry_2
_geom_angle_site_symmetry_3
_geom_angle_publ_flag
Ag(1) I(1) C(3) 96.6(2) 1_555 1_555 1_555 yes
Ag(1) I(2) Ag(2) 78.44(3) 1_555 1_555 1_555 yes
Ag(1) I(2) C(1) 101.9(2) 1_555 1_555 1_555 yes
Ag(2) I(2) C(1) 98.5(2) 1_555 1_555 1_555 yes
I(1) Ag(1) I(2) 150.76(5) 1_555 1_555 1_555 yes
I(1) Ag(1) O(4) 89.3(2) 1_555 1_555 1_555 yes
I(1) Ag(1) O(9) 113.3(3) 1_555 1_555 1_555 yes
I(2) Ag(1) O(4) 77.2(2) 1_555 1_555 1_555 yes
I(2) Ag(1) O(9) 95.0(3) 1_555 1_555 1_555 yes
O(4) Ag(1) O(9) 101.9(4) 1_555 1_555 1_555 yes
I(2) Ag(2) O(1) 144.8(2) 1_555 1_555 1_555 yes
I(2) Ag(2) O(3) 102.1(3) 1_555 1_555 1_555 yes
I(2) Ag(2) O(5) 81.4(2) 1_555 1_555 1_555 yes
O(1) Ag(2) O(3) 112.1(3) 1_555 1_555 1_555 yes
O(1) Ag(2) O(5) 86.7(3) 1_555 1_555 1_555 yes
O(3) Ag(2) O(5) 122.9(3) 1_555 1_555 1_555 yes
O(1) S(1) O(2) 119.6(6) 1_555 1_555 1_555 yes
O(1) S(1) O(3) 108.6(6) 1_555 1_555 4_554 yes
O(1) S(1) C(10) 100.2(7) 1_555 1_555 1_555 yes
O(2) S(1) O(3) 114.3(6) 1_555 1_555 4_554 yes
O(2) S(1) C(10) 106.6(6) 1_555 1_555 1_555 yes
O(3) S(1) C(10) 105.6(8) 4_554 1_555 1_555 yes
O(4) S(2) O(5) 113.2(5) 4_554 1_555 1_555 yes
O(4) S(2) O(6) 113.7(4) 4_554 1_555 1_555 yes
O(4) S(2) C(11) 104.4(7) 4_554 1_555 1_555 yes
O(5) S(2) O(6) 116.9(5) 1_555 1_555 1_555 yes
O(5) S(2) C(11) 102.9(7) 1_555 1_555 1_555 yes
O(6) S(2) C(11) 103.8(7) 1_555 1_555 1_555 yes
O(7) S(3) O(8) 111(1) 1_555 1_555 1_555 yes
O(7) S(3) O(9) 113(1) 1_555 1_555 1_555 yes
O(7) S(3) C(12) 103(1) 1_555 1_555 1_555 yes
O(8) S(3) O(9) 113.6(9) 1_555 1_555 1_555 yes
O(8) S(3) C(12) 110.3(8) 1_555 1_555 1_555 yes
O(9) S(3) C(12) 103(1) 1_555 1_555 1_555 yes
Ag(2) O(1) S(1) 136.7(6) 1_555 1_555 1_555 yes
Ag(2) O(3) S(1) 129.5(6) 1_555 1_555 4_555 yes
Ag(1) O(4) S(2) 124.6(4) 1_555 1_555 4_555 yes
Ag(2) O(5) S(2) 144.7(5) 1_555 1_555 1_555 yes
Ag(1) O(9) S(3) 121.9(9) 1_555 1_555 1_555 yes
C(4) O(10) H(6) 119.9(7) 1_555 1_555 1_555 no
C(5) N(1) C(9) 123.9(7) 1_555 1_555 1_555 yes
C(5) N(1) H(5) 118.2(7) 1_555 1_555 1_555 no
C(9) N(1) H(5) 117.9(6) 1_555 1_555 1_555 no
I(2) C(1) C(2) 118.6(5) 1_555 1_555 3_757 yes
I(2) C(1) C(6) 120.9(5) 1_555 1_555 3_757 yes
C(2) C(1) C(6) 120.5(6) 3_757 1_555 3_757 yes
C(1) C(2) C(3) 120.7(6) 3_757 1_555 1_555 yes
C(1) C(2) H(1) 120.0(8) 3_757 1_555 1_555 no
C(3) C(2) H(1) 119.3(8) 1_555 1_555 1_555 no
I(1) C(3) C(2) 117.9(5) 1_555 1_555 1_555 yes
I(1) C(3) C(4) 121.0(6) 1_555 1_555 1_555 yes
C(2) C(3) C(4) 121.1(7) 1_555 1_555 1_555 yes
O(10) C(4) C(3) 128.7(7) 1_555 1_555 1_555 yes
O(10) C(4) C(5) 113.5(7) 1_555 1_555 1_555 yes
C(3) C(4) C(5) 117.7(7) 1_555 1_555 1_555 yes
N(1) C(5) C(4) 117.9(6) 1_555 1_555 1_555 yes
N(1) C(5) C(6) 120.1(6) 1_555 1_555 1_555 yes
C(4) C(5) C(6) 122.0(6) 1_555 1_555 1_555 yes
C(1) C(6) C(5) 117.8(6) 3_757 1_555 1_555 yes
C(1) C(6) C(7) 125.2(7) 3_757 1_555 1_555 yes
C(5) C(6) C(7) 116.9(7) 1_555 1_555 1_555 yes
C(6) C(7) C(8) 121.2(7) 1_555 1_555 1_555 yes
C(6) C(7) H(2) 119.3(8) 1_555 1_555 1_555 no
C(8) C(7) H(2) 119.4(8) 1_555 1_555 1_555 no
C(7) C(8) C(9) 121.5(8) 1_555 1_555 1_555 yes
C(7) C(8) H(3) 119.3(9) 1_555 1_555 1_555 no
C(9) C(8) H(3) 119.2(8) 1_555 1_555 1_555 no
N(1) C(9) C(8) 116.3(6) 1_555 1_555 1_555 yes
N(1) C(9) H(4) 121.9(8) 1_555 1_555 1_555 no
C(8) C(9) H(4) 121.8(9) 1_555 1_555 1_555 no
S(1) C(10) F(1) 103(1) 1_555 1_555 1_555 yes
S(1) C(10) F(2) 111.4(10) 1_555 1_555 1_555 yes
S(1) C(10) F(3) 109(1) 1_555 1_555 1_555 yes
F(1) C(10) F(2) 105(1) 1_555 1_555 1_555 yes
F(1) C(10) F(3) 106(1) 1_555 1_555 1_555 yes
F(2) C(10) F(3) 118(1) 1_555 1_555 1_555 yes
S(2) C(11) F(4) 110(1) 1_555 1_555 1_555 yes
S(2) C(11) F(5) 111(1) 1_555 1_555 1_555 yes
S(2) C(11) F(6) 110(1) 1_555 1_555 1_555 yes
F(4) C(11) F(5) 111(1) 1_555 1_555 1_555 yes
F(4) C(11) F(6) 103(1) 1_555 1_555 1_555 yes
F(5) C(11) F(6) 109(1) 1_555 1_555 1_555 yes
S(3) C(12) F(7) 104(1) 1_555 1_555 1_555 yes
S(3) C(12) F(8) 120(1) 1_555 1_555 1_555 yes
S(3) C(12) F(9) 114(1) 1_555 1_555 1_555 yes
F(7) C(12) F(8) 105(2) 1_555 1_555 1_555 yes
F(7) C(12) F(9) 98(2) 1_555 1_555 1_555 yes
F(8) C(12) F(9) 110(2) 1_555 1_555 1_555 yes

loop_
_geom_bond_atom_site_label_1
_geom_bond_atom_site_label_2
_geom_bond_distance
_geom_bond_site_symmetry_1
_geom_bond_site_symmetry_2
_geom_bond_publ_flag
I(1) Ag(1) 2.908(1) 1_555 1_555 yes
I(1) C(3) 2.089(7) 1_555 1_555 yes
I(2) Ag(1) 3.046(1) 1_555 1_555 yes
I(2) Ag(2) 2.946(1) 1_555 1_555 yes
I(2) C(1) 2.093(6) 1_555 1_555 yes
Ag(1) O(4) 2.423(7) 1_555 1_555 yes
Ag(1) O(9) 2.64(2) 1_555 1_555 yes
Ag(2) O(1) 2.380(9) 1_555 1_555 yes
Ag(2) O(3) 2.373(9) 1_555 1_555 yes
Ag(2) O(5) 2.501(8) 1_555 1_555 yes
S(1) O(1) 1.430(8) 1_555 1_555 yes
S(1) O(2) 1.397(7) 1_555 1_555 yes
S(1) O(3) 1.432(9) 1_555 4_554 yes
S(1) C(10) 1.83(1) 1_555 1_555 yes
S(2) O(4) 1.450(7) 1_555 4_554 yes
S(2) O(5) 1.445(7) 1_555 1_555 yes
S(2) O(6) 1.414(7) 1_555 1_555 yes
S(2) C(11) 1.78(2) 1_555 1_555 yes
S(3) O(7) 1.38(1) 1_555 1_555 yes
S(3) O(8) 1.395(8) 1_555 1_555 yes
S(3) O(9) 1.37(1) 1_555 1_555 yes
S(3) C(12) 1.76(2) 1_555 1_555 yes
F(1) C(10) 1.44(2) 1_555 1_555 yes
F(2) C(10) 1.27(2) 1_555 1_555 yes
F(3) C(10) 1.25(2) 1_555 1_555 yes
F(4) C(11) 1.35(2) 1_555 1_555 yes
F(5) C(11) 1.32(2) 1_555 1_555 yes
F(6) C(11) 1.36(2) 1_555 1_555 yes
F(7) C(12) 1.39(3) 1_555 1_555 yes
F(8) C(12) 1.16(2) 1_555 1_555 yes
F(9) C(12) 1.26(2) 1_555 1_555 yes
O(10) C(4) 1.352(9) 1_555 1_555 yes
N(1) C(5) 1.364(9) 1_555 1_555 yes
N(1) C(9) 1.37(1) 1_555 1_555 yes
C(1) C(2) 1.37(1) 1_555 3_757 yes
C(1) C(6) 1.406(10) 1_555 3_757 yes
C(2) C(3) 1.42(1) 1_555 1_555 yes
C(3) C(4) 1.35(1) 1_555 1_555 yes
C(4) C(5) 1.43(1) 1_555 1_555 yes
C(5) C(6) 1.398(10) 1_555 1_555 yes
C(6) C(7) 1.41(1) 1_555 1_555 yes
C(7) C(8) 1.37(1) 1_555 1_555 yes
C(8) C(9) 1.40(1) 1_555 1_555 yes

loop_
_geom_contact_atom_site_label_1
_geom_contact_atom_site_label_2
_geom_contact_distance
_geom_contact_site_symmetry_1
_geom_contact_site_symmetry_2
_geom_contact_publ_flag
I(1) Ag(1) 2.908(1) 1_555 1_555 ?
I(2) Ag(1) 3.046(1) 1_555 1_555 ?
I(2) Ag(2) 2.946(1) 1_555 1_555 ?
Ag(1) O(9) 2.64(2) 1_555 1_555 ?
Ag(2) O(5) 2.501(8) 1_555 1_555 ?
I(1) O(1) 3.11(1) 1_555 4_555 ?
I(1) O(2) 3.571(9) 1_555 1_556 ?
I(2) O(6) 3.117(7) 1_555 4_555 ?
Ag(1) S(2) 3.459(2) 1_555 4_555 ?
Ag(2) S(1) 3.464(3) 1_555 4_555 ?
Ag(2) O(2) 3.57(1) 1_555 4_555 ?
Ag(2) O(6) 3.588(7) 1_555 4_555 ?
F(1) F(5) 2.97(2) 1_555 1_655 ?
F(2) F(6) 3.29(1) 1_555 1_655 ?
F(2) F(8) 3.50(2) 1_555 2_756 ?
F(3) F(4) 3.35(2) 1_555 4_655 ?
F(3) O(10) 3.50(2) 1_555 1_554 ?
F(4) F(9) 3.08(2) 1_555 2_656 ?
F(4) F(8) 3.52(3) 1_555 2_656 ?
F(6) F(8) 3.19(2) 1_555 2_656 ?
F(6) C(8) 3.50(2) 1_555 2_757 ?
F(6) C(9) 3.55(2) 1_555 2_757 ?
F(7) F(7) 3.42(3) 1_555 3_657 ?
O(2) O(10) 2.70(1) 1_555 1_554 ?
O(3) C(10) 2.61(2) 1_555 4_555 ?
O(3) O(6) 3.34(1) 1_555 4_555 ?
O(4) C(11) 2.56(2) 1_555 4_555 ?
O(4) C(9) 3.099(9) 1_555 3_758 ?
O(5) C(8) 3.46(1) 1_555 2_757 ?
O(8) N(1) 2.68(1) 1_555 3_758 ?
O(8) C(9) 3.11(1) 1_555 3_758 ?
O(8) O(10) 3.35(1) 1_555 3_758 ?
O(10) N(1) 3.28(1) 1_555 3_758 ?
O(10) C(5) 3.44(1) 1_555 3_758 ?
N(1) C(4) 3.49(1) 1_555 3_758 ?

loop_
_geom_torsion_atom_site_label_1
_geom_torsion_atom_site_label_2
_geom_torsion_atom_site_label_3
_geom_torsion_atom_site_label_4
_geom_torsion
_geom_torsion_site_symmetry_1
_geom_torsion_site_symmetry_2
_geom_torsion_site_symmetry_3
_geom_torsion_site_symmetry_4
_geom_torsion_publ_flag
I(1) Ag(1) I(2) Ag(2) 49.29(8) 1_555 1_555 1_555 1_555 yes
I(1) Ag(1) I(2) C(1) 145.6(2) 1_555 1_555 1_555 1_555 yes
I(1) Ag(1) O(4) S(2) 84.1(5) 1_555 1_555 1_555 4_555 yes
I(1) Ag(1) O(9) S(3) 44(1) 1_555 1_555 1_555 1_555 yes
I(1) C(3) C(2) C(1) 179.2(7) 1_555 1_555 1_555 3_757 yes
I(1) C(3) C(4) O(10) 0(1) 1_555 1_555 1_555 1_555 yes
I(1) C(3) C(4) C(5) -177.2(6) 1_555 1_555 1_555 1_555 yes
I(2) Ag(1) I(1) C(3) 170.6(2) 1_555 1_555 1_555 1_555 yes
I(2) Ag(1) O(4) S(2) -69.7(5) 1_555 1_555 1_555 4_555 yes
I(2) Ag(1) O(9) S(3) -127(1) 1_555 1_555 1_555 1_555 yes
I(2) Ag(2) O(1) S(1) -10(1) 1_555 1_555 1_555 1_555 yes
I(2) Ag(2) O(3) S(1) -128.0(8) 1_555 1_555 1_555 4_555 yes
I(2) Ag(2) O(5) S(2) -123(1) 1_555 1_555 1_555 1_555 yes
I(2) C(1) C(2) C(3) -177.2(6) 1_555 1_555 3_757 3_757 yes
I(2) C(1) C(6) C(5) 178.4(6) 1_555 1_555 3_757 3_757 yes
I(2) C(1) C(6) C(7) -3(1) 1_555 1_555 3_757 3_757 yes
Ag(1) I(1) C(3) C(2) 48.4(6) 1_555 1_555 1_555 1_555 yes
Ag(1) I(1) C(3) C(4) -131.4(7) 1_555 1_555 1_555 1_555 yes
Ag(1) I(2) Ag(2) O(1) 139.6(5) 1_555 1_555 1_555 1_555 yes
Ag(1) I(2) Ag(2) O(3) -26.9(2) 1_555 1_555 1_555 1_555 yes
Ag(1) I(2) Ag(2) O(5) -148.8(2) 1_555 1_555 1_555 1_555 yes
Ag(1) I(2) C(1) C(2) 39.6(7) 1_555 1_555 1_555 3_757 yes
Ag(1) I(2) C(1) C(6) -137.6(7) 1_555 1_555 1_555 3_757 yes
Ag(1) O(9) S(3) O(7) -136(1) 1_555 1_555 1_555 1_555 yes
Ag(1) O(9) S(3) O(8) -8(1) 1_555 1_555 1_555 1_555 yes
Ag(1) O(9) S(3) C(12) 111(1) 1_555 1_555 1_555 1_555 yes
Ag(2) I(2) Ag(1) O(4) 113.8(2) 1_555 1_555 1_555 1_555 yes
Ag(2) I(2) Ag(1) O(9) -145.1(3) 1_555 1_555 1_555 1_555 yes
Ag(2) I(2) C(1) C(2) 119.5(7) 1_555 1_555 1_555 3_757 yes
Ag(2) I(2) C(1) C(6) -57.7(7) 1_555 1_555 1_555 3_757 yes
Ag(2) O(1) S(1) O(2) -16(1) 1_555 1_555 1_555 1_555 yes
Ag(2) O(1) S(1) O(3) 117.2(9) 1_555 1_555 1_555 4_554 yes
Ag(2) O(1) S(1) C(10) -132.4(10) 1_555 1_555 1_555 1_555 yes
Ag(2) O(5) S(2) O(4) -99.4(10) 1_555 1_555 1_555 4_554 yes
Ag(2) O(5) S(2) O(6) 35(1) 1_555 1_555 1_555 1_555 yes
Ag(2) O(5) S(2) C(11) 148(1) 1_555 1_555 1_555 1_555 yes
S(1) O(1) Ag(2) O(3) 155.0(8) 1_555 1_555 1_555 1_555 yes
S(1) O(1) Ag(2) O(5) -80.7(9) 1_555 1_555 1_555 1_555 yes
S(1) O(3) Ag(2) O(1) -60.4(9) 1_555 4_554 4_554 4_554 yes
S(1) O(3) Ag(2) O(5) 40.5(10) 1_555 4_554 4_554 4_554 yes
S(2) O(4) Ag(1) O(9) 162.2(6) 1_555 4_554 4_554 4_554 yes
S(2) O(5) Ag(2) O(1) 23.1(10) 1_555 1_555 1_555 1_555 yes
S(2) O(5) Ag(2) O(3) 137.4(9) 1_555 1_555 1_555 1_555 yes
S(3) O(9) Ag(1) O(4) -49(1) 1_555 1_555 1_555 1_555 yes
F(1) C(10) S(1) O(1) -170(1) 1_555 1_555 1_555 1_555 yes
F(1) C(10) S(1) O(2) 64(1) 1_555 1_555 1_555 1_555 yes
F(1) C(10) S(1) O(3) -57(1) 1_555 1_555 1_555 4_554 yes
F(2) C(10) S(1) O(1) -57(1) 1_555 1_555 1_555 1_555 yes
F(2) C(10) S(1) O(2) 176(1) 1_555 1_555 1_555 1_555 yes
F(2) C(10) S(1) O(3) 54(1) 1_555 1_555 1_555 4_554 yes
F(3) C(10) S(1) O(1) 75(1) 1_555 1_555 1_555 1_555 yes
F(3) C(10) S(1) O(2) -49(1) 1_555 1_555 1_555 1_555 yes
F(3) C(10) S(1) O(3) -171(1) 1_555 1_555 1_555 4_554 yes
F(4) C(11) S(2) O(4) 59(1) 1_555 1_555 1_555 4_554 yes
F(4) C(11) S(2) O(5) 178(1) 1_555 1_555 1_555 1_555 yes
F(4) C(11) S(2) O(6) -59(1) 1_555 1_555 1_555 1_555 yes
F(5) C(11) S(2) O(4) -175(1) 1_555 1_555 1_555 4_554 yes
F(5) C(11) S(2) O(5) -56(1) 1_555 1_555 1_555 1_555 yes
F(5) C(11) S(2) O(6) 65(1) 1_555 1_555 1_555 1_555 yes
F(6) C(11) S(2) O(4) -54(1) 1_555 1_555 1_555 4_554 yes
F(6) C(11) S(2) O(5) 64(1) 1_555 1_555 1_555 1_555 yes
F(6) C(11) S(2) O(6) -173(1) 1_555 1_555 1_555 1_555 yes
F(7) C(12) S(3) O(7) -175(1) 1_555 1_555 1_555 1_555 yes
F(7) C(12) S(3) O(8) 65(1) 1_555 1_555 1_555 1_555 yes
F(7) C(12) S(3) O(9) -56(1) 1_555 1_555 1_555 1_555 yes
F(8) C(12) S(3) O(7) -57(2) 1_555 1_555 1_555 1_555 yes
F(8) C(12) S(3) O(8) -176(2) 1_555 1_555 1_555 1_555 yes
F(8) C(12) S(3) O(9) 61(2) 1_555 1_555 1_555 1_555 yes
F(9) C(12) S(3) O(7) 78(2) 1_555 1_555 1_555 1_555 yes
F(9) C(12) S(3) O(8) -41(2) 1_555 1_555 1_555 1_555 yes
F(9) C(12) S(3) O(9) -163(2) 1_555 1_555 1_555 1_555 yes
O(1) Ag(2) I(2) C(1) 39.0(5) 1_555 1_555 1_555 1_555 yes
O(3) Ag(2) I(2) C(1) -127.4(3) 1_555 1_555 1_555 1_555 yes
O(4) Ag(1) I(1) C(3) 108.9(3) 1_555 1_555 1_555 1_555 yes
O(4) Ag(1) I(2) C(1) -149.9(3) 1_555 1_555 1_555 1_555 yes
O(5) Ag(2) I(2) C(1) 110.6(3) 1_555 1_555 1_555 1_555 yes
O(9) Ag(1) I(1) C(3) 6.3(5) 1_555 1_555 1_555 1_555 yes
O(9) Ag(1) I(2) C(1) -48.8(4) 1_555 1_555 1_555 1_555 yes
O(10) C(4) C(3) C(2) 179.8(9) 1_555 1_555 1_555 1_555 yes
O(10) C(4) C(5) N(1) 0(1) 1_555 1_555 1_555 1_555 yes
O(10) C(4) C(5) C(6) 178.4(7) 1_555 1_555 1_555 1_555 yes
N(1) C(5) C(4) C(3) 177.3(8) 1_555 1_555 1_555 1_555 yes
N(1) C(5) C(6) C(1) -178.2(8) 1_555 1_555 1_555 3_757 yes
N(1) C(5) C(6) C(7) 0(1) 1_555 1_555 1_555 1_555 yes
N(1) C(9) C(8) C(7) 2(1) 1_555 1_555 1_555 1_555 yes
C(1) C(2) C(3) C(4) 0(1) 1_555 3_757 3_757 3_757 yes
C(1) C(6) C(5) C(4) -3(1) 1_555 3_757 3_757 3_757 yes
C(1) C(6) C(7) C(8) -178.2(10) 1_555 3_757 3_757 3_757 yes
C(2) C(1) C(6) C(5) -1(1) 1_555 3_757 1_555 1_555 yes
C(2) C(1) C(6) C(7) -179.7(9) 1_555 3_757 1_555 1_555 yes
C(2) C(3) C(4) C(5) 3(1) 1_555 1_555 1_555 1_555 yes
C(3) C(2) C(1) C(6) 0(1) 1_555 1_555 3_757 1_555 yes
C(3) C(4) C(5) C(6) -4(1) 1_555 1_555 1_555 1_555 yes
C(4) C(5) N(1) C(9) 179.4(8) 1_555 1_555 1_555 1_555 yes
C(4) C(5) C(6) C(7) -178.0(8) 1_555 1_555 1_555 1_555 yes
C(5) N(1) C(9) C(8) -2(1) 1_555 1_555 1_555 1_555 yes
C(5) C(6) C(7) C(8) 0(1) 1_555 1_555 1_555 1_555 yes
C(6) C(5) N(1) C(9) 0(1) 1_555 1_555 1_555 1_555 yes
C(6) C(7) C(8) C(9) -1(1) 1_555 1_555 1_555 1_555 yes
